data_7020553
loop_
_publ_author_name
'Leeland, James W.'
'Finn, Colin'
'Escuyer, B\'ereng\`ere'
'Kawaguchi, Hiroyuki'
'Nichol, Gary S.'
'Slawin, Alexandra M. Z.'
'Love, Jason B.'

_publ_section_title
;
 Synthesis and structures of transition metal pacman complexes of
 heteroditopic Schiff-base pyrrole macrocycles.
;
_journal_issue 45
_journal_name_full 'Dalton transactions (Cambridge, England : 2003)'
_journal_page_first 13815
_journal_page_last 13831
_journal_paper_doi 10.1039/c2dt31850d
_journal_volume 41
_journal_year 2012
_chemical_formula_moiety 'C35 H40 K2 N4 O5 C6H6 C6H6'
_chemical_formula_sum 'C47 H52 K2 N4 O5'
_chemical_formula_weight 831.13
_chemical_name_systematic
;
?
;
_space_group_IT_number 14
_symmetry_cell_setting monoclinic
_symmetry_space_group_name_Hall '-P 2ybc'
_symmetry_space_group_name_H-M 'P 1 21/c 1'
_atom_sites_solution_hydrogens geom
_atom_sites_solution_primary direct
_atom_sites_solution_secondary difmap
_audit_creation_method SHELXL-97
_cell_angle_alpha 90.00
_cell_angle_beta 117.565(2)
_cell_angle_gamma 90.00
_cell_formula_units_Z 4
_cell_length_a 14.9201(7)
_cell_length_b 20.8977(11)
_cell_length_c 15.4577(8)
_cell_measurement_reflns_used 8764
_cell_measurement_temperature 150(2)
_cell_measurement_theta_max 26.4
_cell_measurement_theta_min 1.8
_cell_volume 4272.6(4)
_computing_cell_refinement 'SAINT (Siemans, 1995)'
_computing_data_collection 'SMART (Siemans, 1993)'
_computing_data_reduction 'SAINT (Siemans, 1995)'
_computing_molecular_graphics 'ORTEP (Farrugia, 2008)'
_computing_publication_material 'enCIFer (Allen et al., 2004)'
_computing_structure_refinement 'SHELXL-97 (Sheldrick, 2008)'
_computing_structure_solution 'SIR-92 (Giacovazzo, 1994)'
_diffrn_ambient_temperature 150(2)
_diffrn_measured_fraction_theta_full 0.997
_diffrn_measured_fraction_theta_max 0.997
_diffrn_measurement_device_type 'Bruker SMART APEX CCD area detector'
_diffrn_measurement_method 'omega and phi scans'
_diffrn_radiation_monochromator graphite
_diffrn_radiation_source 'fine-focus sealed tube'
_diffrn_radiation_type MoK\a
_diffrn_radiation_wavelength 0.71073
_diffrn_reflns_av_R_equivalents 0.0429
_diffrn_reflns_av_sigmaI/netI 0.0364
_diffrn_reflns_limit_h_max 18
_diffrn_reflns_limit_h_min -18
_diffrn_reflns_limit_k_max 26
_diffrn_reflns_limit_k_min -16
_diffrn_reflns_limit_l_max 19
_diffrn_reflns_limit_l_min -19
_diffrn_reflns_number 42106
_diffrn_reflns_theta_full 26.42
_diffrn_reflns_theta_max 26.42
_diffrn_reflns_theta_min 1.82
_diffrn_standards_decay_% 0
_diffrn_standards_number 0
_exptl_absorpt_coefficient_mu 0.273
_exptl_absorpt_correction_T_max 0.7454
_exptl_absorpt_correction_T_min 0.6430
_exptl_absorpt_correction_type multi-scan
_exptl_absorpt_process_details SADABS
_exptl_crystal_colour yellow
_exptl_crystal_density_diffrn 1.292
_exptl_crystal_density_method 'not measured'
_exptl_crystal_description block
_exptl_crystal_F_000 1760
_exptl_crystal_size_max 0.42
_exptl_crystal_size_mid 0.29
_exptl_crystal_size_min 0.19
_refine_diff_density_max 0.880
_refine_diff_density_min -0.467
_refine_diff_density_rms 0.070
_refine_ls_extinction_method none
_refine_ls_goodness_of_fit_ref 1.101
_refine_ls_hydrogen_treatment riding
_refine_ls_matrix_type full
_refine_ls_number_parameters 519
_refine_ls_number_reflns 8764
_refine_ls_number_restraints 3
_refine_ls_restrained_S_all 1.101
_refine_ls_R_factor_all 0.0866
_refine_ls_R_factor_gt 0.0718
_refine_ls_shift/su_max 0.000
_refine_ls_shift/su_mean 0.000
_refine_ls_structure_factor_coef Fsqd
_refine_ls_weighting_details 'calc w=1/[\s^2^(Fo^2^)+(0.0805P)^2^+4.8986P] where P=(Fo^2^+2Fc^2^)/3'
_refine_ls_weighting_scheme calc
_refine_ls_wR_factor_gt 0.1750
_refine_ls_wR_factor_ref 0.1845
_reflns_number_gt 7237
_reflns_number_total 8764
_reflns_threshold_expression >2\s(I)
_cod_data_source_file c2dt31850d.txt
_cod_data_source_block jl9017_K2(LP)
_cod_original_cell_volume 4272.5(4)
_cod_original_sg_symbol_H-M P2(1)/c
_cod_database_code 7020553

loop_
_symmetry_equiv_pos_as_xyz
'x, y, z'
'-x, y+1/2, -z+1/2'
'-x, -y, -z'
'x, -y-1/2, z-1/2'

loop_
_atom_site_label
_atom_site_type_symbol
_atom_site_fract_x
_atom_site_fract_y
_atom_site_fract_z
_atom_site_U_iso_or_equiv
_atom_site_adp_type
_atom_site_occupancy
_atom_site_symmetry_multiplicity
_atom_site_calc_flag
_atom_site_refinement_flags
C01 C 0.7365(2) 0.17875(16) 0.7433(2) 0.0318(6) Uani 1 1 d .
H023 H 0.6710 0.1601 0.7152 0.038 Uiso 1 1 calc R
C02 C 0.8210(2) 0.13717(14) 0.7898(2) 0.0283(6) Uani 1 1 d .
C03 C 0.8187(2) 0.07057(15) 0.8003(2) 0.0336(7) Uani 1 1 d .
H032 H 0.7605 0.0440 0.7761 0.040 Uiso 1 1 calc R
C04 C 0.9182(2) 0.05148(14) 0.8530(2) 0.0310(6) Uani 1 1 d .
H026 H 0.9422 0.0092 0.8727 0.037 Uiso 1 1 calc R
C05 C 0.9770(2) 0.10748(13) 0.87146(18) 0.0230(5) Uani 1 1 d .
C06 C 1.0914(2) 0.11447(13) 0.92419(19) 0.0241(6) Uani 1 1 d .
C07 C 1.1228(2) 0.15618(13) 1.01634(19) 0.0273(6) Uani 1 1 d .
H02C H 1.1965 0.1641 1.0461 0.033 Uiso 1 1 calc R
H02D H 1.0883 0.1981 0.9965 0.033 Uiso 1 1 calc R
C08 C 1.0982(2) 0.12657(15) 1.0932(2) 0.0344(7) Uani 1 1 d .
H03E H 1.0274 0.1127 1.0623 0.052 Uiso 1 1 calc R
H03F H 1.1091 0.1584 1.1437 0.052 Uiso 1 1 calc R
H03G H 1.1423 0.0896 1.1230 0.052 Uiso 1 1 calc R
C09 C 1.1401(2) 0.04704(13) 0.9506(2) 0.0287(6) Uani 1 1 d .
H02A H 1.1121 0.0242 0.9889 0.034 Uiso 1 1 calc R
H02B H 1.1204 0.0227 0.8895 0.034 Uiso 1 1 calc R
C10 C 1.2542(2) 0.04694(16) 1.0083(2) 0.0389(7) Uani 1 1 d .
H04A H 1.2830 0.0701 0.9718 0.058 Uiso 1 1 calc R
H04B H 1.2789 0.0027 1.0190 0.058 Uiso 1 1 calc R
H04C H 1.2747 0.0679 1.0713 0.058 Uiso 1 1 calc R
C11 C 1.12283(19) 0.14780(13) 0.85490(19) 0.0231(5) Uani 1 1 d .
C12 C 1.1765(2) 0.20592(13) 0.8677(2) 0.0276(6) Uani 1 1 d .
H018 H 1.2050 0.2318 0.9246 0.033 Uiso 1 1 calc R
C13 C 1.1792(2) 0.21740(14) 0.7809(2) 0.0294(6) Uani 1 1 d .
H016 H 1.2096 0.2528 0.7660 0.035 Uiso 1 1 calc R
C14 C 1.1276(2) 0.16595(13) 0.71923(19) 0.0250(6) Uani 1 1 d .
C15 C 1.1094(2) 0.15744(14) 0.6209(2) 0.0266(6) Uani 1 1 d .
H013 H 1.1382 0.1873 0.5946 0.032 Uiso 1 1 calc R
C16 C 1.0457(2) 0.10554(13) 0.4708(2) 0.0283(6) Uani 1 1 d .
C17 C 1.1179(2) 0.12615(15) 0.4433(2) 0.0340(7) Uani 1 1 d .
H22 H 1.1763 0.1482 0.4894 0.041 Uiso 1 1 calc R
C18 C 1.1061(3) 0.11504(16) 0.3493(2) 0.0400(8) Uani 1 1 d .
H23 H 1.1563 0.1291 0.3320 0.048 Uiso 1 1 calc R
C19 C 1.0214(3) 0.08371(16) 0.2822(2) 0.0429(8) Uani 1 1 d .
H24 H 1.0131 0.0761 0.2183 0.052 Uiso 1 1 calc R
C20 C 0.9477(3) 0.06302(15) 0.3069(2) 0.0401(8) Uani 1 1 d .
H25 H 0.8889 0.0420 0.2597 0.048 Uiso 1 1 calc R
C21 C 0.9601(2) 0.07317(13) 0.4008(2) 0.0305(6) Uani 1 1 d .
C22 C 0.7983(2) 0.02771(16) 0.3588(2) 0.0381(7) Uani 1 1 d .
H03C H 0.8110 -0.0091 0.3255 0.046 Uiso 1 1 calc R
H03D H 0.7606 0.0607 0.3093 0.046 Uiso 1 1 calc R
C23 C 0.7384(3) 0.00656(16) 0.4099(2) 0.0405(8) Uani 1 1 d .
H03H H 0.6693 -0.0051 0.3601 0.049 Uiso 1 1 calc R
H03I H 0.7703 -0.0323 0.4485 0.049 Uiso 1 1 calc R
C24 C 0.6636(3) 0.10433(19) 0.4246(3) 0.0476(9) Uani 1 1 d .
H04D H 0.5928 0.0899 0.4004 0.057 Uiso 1 1 calc R
H04E H 0.6726 0.1192 0.3683 0.057 Uiso 1 1 calc R
C25 C 0.6872(3) 0.15739(19) 0.4975(3) 0.0500(9) Uani 1 1 d .
H02E H 0.6391 0.1930 0.4663 0.060 Uiso 1 1 calc R
H02F H 0.6770 0.1416 0.5526 0.060 Uiso 1 1 calc R
C26 C 0.8037(3) 0.21308(17) 0.4614(3) 0.0468(9) Uani 1 1 d .
H04J H 0.7429 0.2381 0.4184 0.056 Uiso 1 1 calc R
H04K H 0.8163 0.1812 0.4209 0.056 Uiso 1 1 calc R
C27 C 0.8908(3) 0.25584(19) 0.5082(3) 0.0497(9) Uani 1 1 d .
C28 C 0.8191(3) 0.35674(18) 0.5269(3) 0.0519(9) Uani 1 1 d .
H04F H 0.8137 0.3633 0.4612 0.062 Uiso 1 1 calc R
H04G H 0.8512 0.3954 0.5662 0.062 Uiso 1 1 calc R
C29 C 0.7165(3) 0.34996(19) 0.5175(3) 0.0552(10) Uani 1 1 d .
H04H H 0.6794 0.3910 0.4962 0.066 Uiso 1 1 calc R
H04I H 0.6784 0.3168 0.4684 0.066 Uiso 1 1 calc R
C30 C 0.6397(3) 0.31829(18) 0.6168(3) 0.0501(9) Uani 1 1 d .
C31 C 0.5471(3) 0.3456(2) 0.5572(4) 0.0730(13) Uani 1 1 d .
H052 H 0.5402 0.3744 0.5069 0.088 Uiso 1 1 calc R
C32 C 0.4643(4) 0.3308(2) 0.5711(4) 0.0813(15) Uani 1 1 d .
H049 H 0.4003 0.3489 0.5292 0.098 Uiso 1 1 calc R
C33 C 0.4733(3) 0.2907(2) 0.6438(4) 0.0738(13) Uani 1 1 d .
H054 H 0.4169 0.2825 0.6550 0.089 Uiso 1 1 calc R
C34 C 0.5662(3) 0.2619(2) 0.7019(3) 0.0529(9) Uani 1 1 d .
H040 H 0.5724 0.2339 0.7528 0.063 Uiso 1 1 calc R
C35 C 0.6499(3) 0.27287(17) 0.6873(2) 0.0414(8) Uani 1 1 d .
C36 C 0.5740(3) 0.8531(2) 0.5079(3) 0.111(2) Uani 1 1 d GD
H201 H 0.5515 0.8301 0.4485 0.134 Uiso 1 1 calc R
C37 C 0.5942(3) 0.82097(15) 0.5937(4) 0.106(2) Uani 1 1 d GD
H206 H 0.5856 0.7759 0.5930 0.127 Uiso 1 1 calc R
C38 C 0.6271(3) 0.8547(2) 0.6806(3) 0.0907(17) Uani 1 1 d GD
H205 H 0.6410 0.8328 0.7392 0.109 Uiso 1 1 calc R
C39 C 0.6398(3) 0.92069(19) 0.6816(2) 0.0876(16) Uani 1 1 d GD
H204 H 0.6622 0.9438 0.7410 0.105 Uiso 1 1 calc R
C40 C 0.6195(3) 0.95286(15) 0.5958(3) 0.0927(17) Uani 1 1 d GD
H203 H 0.6282 0.9979 0.5965 0.111 Uiso 1 1 calc R
C41 C 0.5866(3) 0.9191(2) 0.5089(2) 0.1005(19) Uani 1 1 d GD
H202 H 0.5728 0.9411 0.4503 0.121 Uiso 1 1 calc R
C42 C 0.5216(3) 0.8966(2) 0.2389(3) 0.0642(11) Uani 1 1 d .
H050 H 0.4970 0.8710 0.2742 0.077 Uiso 1 1 calc R
C43 C 0.4758(3) 0.9538(2) 0.1985(3) 0.0608(11) Uani 1 1 d .
H048 H 0.4176 0.9669 0.2039 0.073 Uiso 1 1 calc R
C44 C 0.5131(3) 0.9920(2) 0.1507(3) 0.0582(10) Uani 1 1 d .
H051 H 0.4822 1.0320 0.1246 0.070 Uiso 1 1 calc R
C45 C 0.5954(3) 0.9720(2) 0.1406(3) 0.0526(9) Uani 1 1 d .
H039 H 0.6216 0.9984 0.1075 0.063 Uiso 1 1 calc R
C46 C 0.6404(3) 0.9138(2) 0.1783(3) 0.0513(9) Uani 1 1 d .
H033 H 0.6965 0.8997 0.1701 0.062 Uiso 1 1 calc R
C47 C 0.6039(3) 0.8768(2) 0.2274(3) 0.0583(10) Uani 1 1 d .
H038 H 0.6352 0.8370 0.2540 0.070 Uiso 1 1 calc R
N1 N 0.74225(18) 0.23998(13) 0.73658(17) 0.0327(6) Uani 1 1 d .
N2 N 0.91927(17) 0.15897(11) 0.83369(16) 0.0247(5) Uani 1 1 d .
N3 N 1.09387(17) 0.12356(11) 0.76579(15) 0.0241(5) Uani 1 1 d .
N4 N 1.05566(17) 0.11110(11) 0.56550(16) 0.0271(5) Uani 1 1 d .
O1 O 0.89202(16) 0.05329(10) 0.43150(14) 0.0343(5) Uani 1 1 d .
O2 O 0.73121(16) 0.05368(10) 0.47300(15) 0.0366(5) Uani 1 1 d .
O3 O 0.78734(19) 0.18115(11) 0.53444(16) 0.0434(6) Uani 1 1 d .
O4 O 0.88154(18) 0.30373(11) 0.57061(16) 0.0442(6) Uani 1 1 d .
O5 O 0.7265(2) 0.33199(14) 0.61078(19) 0.0575(7) Uani 1 1 d .
K1 K 0.93396(6) 0.26858(4) 0.75073(5) 0.0443(2) Uani 1 1 d .
K2 K 0.91508(5) 0.07242(3) 0.63424(5) 0.03534(18) Uani 1 1 d .
H03A H 0.954(3) 0.2279(17) 0.551(3) 0.042 Uiso 1 1 d .
H03B H 0.898(3) 0.2778(17) 0.458(3) 0.042 Uiso 1 1 d .

loop_
_atom_site_aniso_label
_atom_site_aniso_U_11
_atom_site_aniso_U_22
_atom_site_aniso_U_33
_atom_site_aniso_U_23
_atom_site_aniso_U_13
_atom_site_aniso_U_12
C01 0.0255(14) 0.0445(18) 0.0235(13) -0.0068(13) 0.0097(12) -0.0025(13)
C02 0.0281(14) 0.0324(15) 0.0237(13) -0.0025(12) 0.0114(12) -0.0030(12)
C03 0.0321(15) 0.0344(16) 0.0360(16) -0.0053(13) 0.0172(13) -0.0098(13)
C04 0.0381(16) 0.0234(14) 0.0342(15) -0.0014(12) 0.0190(13) -0.0042(12)
C05 0.0293(14) 0.0229(13) 0.0173(12) -0.0006(10) 0.0113(11) -0.0010(11)
C06 0.0277(14) 0.0209(13) 0.0199(12) 0.0007(10) 0.0079(11) -0.0003(11)
C07 0.0317(15) 0.0245(14) 0.0217(13) -0.0017(11) 0.0088(12) -0.0008(12)
C08 0.0457(18) 0.0349(16) 0.0204(13) -0.0030(12) 0.0133(13) -0.0016(14)
C09 0.0344(15) 0.0244(14) 0.0244(13) 0.0030(11) 0.0112(12) 0.0034(12)
C10 0.0360(17) 0.0358(17) 0.0378(17) 0.0040(14) 0.0110(14) 0.0087(14)
C11 0.0205(12) 0.0249(13) 0.0203(12) 0.0023(10) 0.0065(10) 0.0022(11)
C12 0.0280(14) 0.0247(14) 0.0248(13) -0.0025(11) 0.0077(11) -0.0035(11)
C13 0.0292(15) 0.0260(14) 0.0312(14) 0.0037(12) 0.0124(12) -0.0024(12)
C14 0.0218(13) 0.0265(14) 0.0241(13) 0.0024(11) 0.0084(11) -0.0001(11)
C15 0.0228(13) 0.0299(15) 0.0277(14) 0.0082(12) 0.0122(12) 0.0029(11)
C16 0.0379(16) 0.0238(14) 0.0256(14) 0.0048(11) 0.0168(12) 0.0050(12)
C17 0.0424(17) 0.0315(16) 0.0329(15) 0.0035(13) 0.0214(14) -0.0013(13)
C18 0.059(2) 0.0364(17) 0.0389(17) 0.0081(14) 0.0347(17) 0.0060(15)
C19 0.071(2) 0.0368(18) 0.0318(16) -0.0023(14) 0.0329(17) 0.0022(17)
C20 0.057(2) 0.0326(16) 0.0314(16) -0.0072(13) 0.0207(15) -0.0034(15)
C21 0.0433(17) 0.0235(14) 0.0271(14) 0.0009(12) 0.0183(13) 0.0010(13)
C22 0.0396(17) 0.0353(17) 0.0307(15) -0.0093(13) 0.0087(14) -0.0098(14)
C23 0.0392(18) 0.0354(17) 0.0365(17) -0.0045(14) 0.0087(14) -0.0093(14)
C24 0.0376(18) 0.056(2) 0.0389(18) 0.0015(16) 0.0092(15) 0.0056(16)
C25 0.053(2) 0.052(2) 0.053(2) 0.0015(18) 0.0314(19) 0.0044(18)
C26 0.070(2) 0.0400(19) 0.0420(19) 0.0074(15) 0.0359(19) 0.0071(18)
C27 0.056(2) 0.051(2) 0.050(2) 0.0155(18) 0.0312(19) 0.0134(19)
C28 0.067(3) 0.046(2) 0.0370(18) 0.0123(16) 0.0194(18) 0.0000(18)
C29 0.065(3) 0.043(2) 0.043(2) 0.0119(16) 0.0130(18) 0.0030(19)
C30 0.045(2) 0.044(2) 0.056(2) 0.0032(17) 0.0195(18) 0.0092(17)
C31 0.051(3) 0.054(3) 0.094(4) 0.017(2) 0.017(2) 0.014(2)
C32 0.052(3) 0.061(3) 0.118(4) 0.013(3) 0.028(3) 0.024(2)
C33 0.050(2) 0.075(3) 0.103(4) 0.000(3) 0.041(3) 0.016(2)
C34 0.0407(19) 0.061(2) 0.058(2) -0.0057(19) 0.0231(18) 0.0103(18)
C35 0.0410(18) 0.0452(19) 0.0331(16) -0.0030(14) 0.0128(14) 0.0099(15)
C36 0.097(5) 0.129(6) 0.081(4) -0.032(4) 0.018(4) 0.013(4)
C37 0.057(3) 0.080(4) 0.137(6) -0.011(4) 0.008(3) 0.012(3)
C38 0.081(4) 0.113(5) 0.079(4) 0.021(3) 0.038(3) 0.011(3)
C39 0.093(4) 0.093(4) 0.066(3) -0.014(3) 0.029(3) 0.002(3)
C40 0.089(4) 0.083(4) 0.082(4) 0.000(3) 0.019(3) -0.010(3)
C41 0.108(5) 0.127(6) 0.070(4) -0.002(4) 0.044(3) -0.010(4)
C42 0.059(3) 0.066(3) 0.072(3) -0.003(2) 0.034(2) -0.013(2)
C43 0.039(2) 0.086(3) 0.056(2) -0.006(2) 0.0209(19) 0.002(2)
C44 0.045(2) 0.067(3) 0.050(2) 0.002(2) 0.0114(18) 0.0122(19)
C45 0.045(2) 0.067(3) 0.0398(19) 0.0042(18) 0.0148(17) 0.0049(19)
C46 0.045(2) 0.065(3) 0.0376(18) -0.0051(18) 0.0146(16) 0.0090(18)
C47 0.059(2) 0.046(2) 0.062(2) -0.0065(19) 0.021(2) 0.0021(19)
N1 0.0296(13) 0.0401(15) 0.0238(12) 0.0013(11) 0.0084(10) 0.0071(11)
N2 0.0270(12) 0.0247(12) 0.0201(11) 0.0012(9) 0.0091(9) -0.0010(9)
N3 0.0243(11) 0.0262(12) 0.0186(10) 0.0007(9) 0.0072(9) -0.0014(9)
N4 0.0279(12) 0.0307(13) 0.0231(11) 0.0004(10) 0.0122(10) -0.0016(10)
O1 0.0371(11) 0.0382(12) 0.0263(10) -0.0070(9) 0.0135(9) -0.0098(9)
O2 0.0355(12) 0.0403(12) 0.0270(10) 0.0026(9) 0.0084(9) -0.0022(10)
O3 0.0628(16) 0.0395(13) 0.0370(12) 0.0041(10) 0.0308(12) -0.0019(11)
O4 0.0529(14) 0.0412(13) 0.0377(12) 0.0069(10) 0.0203(11) -0.0017(11)
O5 0.0470(15) 0.0643(17) 0.0525(15) 0.0264(13) 0.0157(13) 0.0085(13)
K1 0.0458(4) 0.0418(4) 0.0439(4) 0.0219(3) 0.0196(3) 0.0029(3)
K2 0.0298(3) 0.0461(4) 0.0246(3) 0.0022(3) 0.0080(3) -0.0099(3)

loop_
_atom_type_symbol
_atom_type_description
_atom_type_scat_dispersion_real
_atom_type_scat_dispersion_imag
_atom_type_scat_source
C C 0.0033 0.0016 'International Tables Vol C Tables 4.2.6.8 and 6.1.1.4'
H H 0.0000 0.0000 'International Tables Vol C Tables 4.2.6.8 and 6.1.1.4'
N N 0.0061 0.0033 'International Tables Vol C Tables 4.2.6.8 and 6.1.1.4'
O O 0.0106 0.0060 'International Tables Vol C Tables 4.2.6.8 and 6.1.1.4'
K K 0.2009 0.2494 'International Tables Vol C Tables 4.2.6.8 and 6.1.1.4'

loop_
_geom_angle_atom_site_label_1
_geom_angle_atom_site_label_2
_geom_angle_atom_site_label_3
_geom_angle
_geom_angle_site_symmetry_1
_geom_angle_site_symmetry_3
N1 C01 C02 124.8(3) . .
N1 C01 K1 51.32(15) . .
C02 C01 K1 76.82(17) . .
N1 C01 H023 117.6 . .
C02 C01 H023 117.6 . .
K1 C01 H023 156.9 . .
N2 C02 C03 110.4(3) . .
N2 C02 C01 122.7(3) . .
C03 C02 C01 127.0(3) . .
N2 C02 K1 47.29(13) . .
C03 C02 K1 149.0(2) . .
C01 C02 K1 79.29(17) . .
C04 C03 C02 106.1(3) . .
C04 C03 K2 74.89(17) . .
C02 C03 K2 82.16(17) . .
C04 C03 H032 126.9 . .
C02 C03 H032 126.9 . .
K2 C03 H032 109.3 . .
C03 C04 C05 106.2(3) . .
C03 C04 K2 81.94(17) . .
C05 C04 K2 79.34(15) . .
C03 C04 H026 126.9 . .
C05 C04 H026 126.9 . .
K2 C04 H026 105.7 . .
N2 C05 C04 111.4(2) . .
N2 C05 C06 119.7(2) . .
C04 C05 C06 128.9(2) . .
N2 C05 K2 84.50(14) . .
C04 C05 K2 76.75(15) . .
C06 C05 K2 105.96(15) . .
C05 C06 C11 107.5(2) . .
C05 C06 C07 109.6(2) . .
C11 C06 C07 109.2(2) . .
C05 C06 C09 109.1(2) . .
C11 C06 C09 110.0(2) . .
C07 C06 C09 111.4(2) . .
C08 C07 C06 114.1(2) . .
C08 C07 H02C 108.7 . .
C06 C07 H02C 108.7 . .
C08 C07 H02D 108.7 . .
C06 C07 H02D 108.7 . .
H02C C07 H02D 107.6 . .
C07 C08 H03E 109.5 . .
C07 C08 H03F 109.5 . .
H03E C08 H03F 109.5 . .
C07 C08 H03G 109.5 . .
H03E C08 H03G 109.5 . .
H03F C08 H03G 109.5 . .
C10 C09 C06 114.8(2) . .
C10 C09 H02A 108.6 . .
C06 C09 H02A 108.6 . .
C10 C09 H02B 108.6 . .
C06 C09 H02B 108.6 . .
H02A C09 H02B 107.5 . .
C09 C10 H04A 109.5 . .
C09 C10 H04B 109.5 . .
H04A C10 H04B 109.5 . .
C09 C10 H04C 109.5 . .
H04A C10 H04C 109.5 . .
H04B C10 H04C 109.5 . .
N3 C11 C12 111.1(2) . .
N3 C11 C06 119.6(2) . .
C12 C11 C06 129.2(2) . .
C13 C12 C11 106.4(2) . .
C13 C12 K1 85.42(17) . .
C11 C12 K1 82.22(16) . .
C13 C12 H018 126.8 . .
C11 C12 H018 126.8 . .
K1 C12 H018 100.3 . .
C12 C13 C14 105.8(2) . .
C12 C13 H016 127.1 . .
C14 C13 H016 127.1 . .
N3 C14 C13 110.8(2) . .
N3 C14 C15 122.8(2) . .
C13 C14 C15 126.3(3) . .
N3 C14 K2 48.36(13) . .
C13 C14 K2 144.57(19) . .
C15 C14 K2 80.46(16) . .
N4 C15 C14 123.5(2) . .
N4 C15 K2 51.76(14) . .
C14 C15 K2 75.75(15) . .
N4 C15 H013 118.2 . .
C14 C15 H013 118.2 . .
K2 C15 H013 156.1 . .
C17 C16 N4 124.5(3) . .
C17 C16 C21 117.9(3) . .
N4 C16 C21 117.5(2) . .
C16 C17 C18 121.4(3) . .
C16 C17 H22 119.3 . .
C18 C17 H22 119.3 . .
C19 C18 C17 119.5(3) . .
C19 C18 K1 76.0(2) . 4_565
C17 C18 K1 93.05(19) . 4_565
C19 C18 H23 120.3 . .
C17 C18 H23 120.3 . .
K1 C18 H23 100.8 4_565 .
C18 C19 C20 120.6(3) . .
C18 C19 K1 80.11(19) . 4_565
C20 C19 K1 91.3(2) . 4_565
C18 C19 K2 99.7(2) . 3_756
C20 C19 K2 73.74(19) . 3_756
K1 C19 K2 162.65(11) 4_565 3_756
C18 C19 H24 119.7 . .
C20 C19 H24 119.7 . .
K1 C19 H24 98.7 4_565 .
K2 C19 H24 96.4 3_756 .
C19 C20 C21 120.0(3) . .
C19 C20 K2 82.9(2) . 3_756
C21 C20 K2 94.3(2) . 3_756
C19 C20 H25 120.0 . .
C21 C20 H25 120.0 . .
K2 C20 H25 92.8 3_756 .
O1 C21 C20 123.6(3) . .
O1 C21 C16 115.7(2) . .
C20 C21 C16 120.7(3) . .
O1 C22 C23 107.3(2) . .
O1 C22 H03C 110.2 . .
C23 C22 H03C 110.2 . .
O1 C22 H03D 110.2 . .
C23 C22 H03D 110.2 . .
H03C C22 H03D 108.5 . .
O2 C23 C22 114.0(3) . .
O2 C23 K2 46.76(13) . .
C22 C23 K2 92.66(18) . .
O2 C23 H03H 108.7 . .
C22 C23 H03H 108.7 . .
K2 C23 H03H 153.8 . .
O2 C23 H03I 108.7 . .
C22 C23 H03I 108.7 . .
K2 C23 H03I 78.2 . .
H03H C23 H03I 107.6 . .
O2 C24 C25 107.1(3) . .
O2 C24 H04D 110.3 . .
C25 C24 H04D 110.3 . .
O2 C24 H04E 110.3 . .
C25 C24 H04E 110.3 . .
H04D C24 H04E 108.6 . .
O3 C25 C24 113.5(3) . .
O3 C25 K2 52.70(16) . .
C24 C25 K2 84.5(2) . .
O3 C25 H02E 108.9 . .
C24 C25 H02E 108.9 . .
K2 C25 H02E 161.3 . .
O3 C25 H02F 108.9 . .
C24 C25 H02F 108.9 . .
K2 C25 H02F 78.9 . .
H02E C25 H02F 107.7 . .
O3 C26 C27 109.4(3) . .
O3 C26 H04J 109.8 . .
C27 C26 H04J 109.8 . .
O3 C26 H04K 109.8 . .
C27 C26 H04K 109.8 . .
H04J C26 H04K 108.2 . .
O4 C27 C26 114.6(3) . .
O4 C27 K1 42.14(15) . .
C26 C27 K1 104.9(2) . .
O4 C27 H03A 107.9(19) . .
C26 C27 H03A 107.9(19) . .
K1 C27 H03A 72.9(19) . .
O4 C27 H03B 107(2) . .
C26 C27 H03B 108(2) . .
K1 C27 H03B 143(2) . .
H03A C27 H03B 112(3) . .
O4 C28 C29 113.5(3) . .
O4 C28 H04F 108.9 . .
C29 C28 H04F 108.9 . .
O4 C28 H04G 108.9 . .
C29 C28 H04G 108.9 . .
H04F C28 H04G 107.7 . .
O5 C29 C28 107.9(3) . .
O5 C29 H04H 110.1 . .
C28 C29 H04H 110.1 . .
O5 C29 H04I 110.1 . .
C28 C29 H04I 110.1 . .
H04H C29 H04I 108.4 . .
O5 C30 C31 123.6(4) . .
O5 C30 C35 115.3(3) . .
C31 C30 C35 121.0(4) . .
C30 C31 C32 119.5(5) . .
C30 C31 H052 120.2 . .
C32 C31 H052 120.2 . .
C33 C32 C31 121.0(4) . .
C33 C32 H049 119.5 . .
C31 C32 H049 119.5 . .
C32 C33 C34 119.2(4) . .
C32 C33 H054 120.4 . .
C34 C33 H054 120.4 . .
C35 C34 C33 121.8(4) . .
C35 C34 H040 119.1 . .
C33 C34 H040 119.1 . .
C34 C35 C30 117.2(3) . .
C34 C35 N1 124.1(3) . .
C30 C35 N1 118.7(3) . .
C37 C36 C41 120.0 . .
C37 C36 H201 120.0 . .
C41 C36 H201 120.0 . .
C38 C37 C36 120.0 . .
C38 C37 H206 120.0 . .
C36 C37 H206 120.0 . .
C37 C38 C39 120.0 . .
C37 C38 H205 120.0 . .
C39 C38 H205 120.0 . .
C38 C39 C40 120.0 . .
C38 C39 H204 120.0 . .
C40 C39 H204 120.0 . .
C39 C40 C41 120.0 . .
C39 C40 H203 120.0 . .
C41 C40 H203 120.0 . .
C40 C41 C36 120.0 . .
C40 C41 H202 120.0 . .
C36 C41 H202 120.0 . .
C43 C42 C47 119.1(4) . .
C43 C42 H050 120.5 . .
C47 C42 H050 120.5 . .
C44 C43 C42 120.7(4) . .
C44 C43 H048 119.6 . .
C42 C43 H048 119.6 . .
C43 C44 C45 119.5(4) . .
C43 C44 H051 120.2 . .
C45 C44 H051 120.2 . .
C44 C45 C46 120.4(4) . .
C44 C45 H039 119.8 . .
C46 C45 H039 119.8 . .
C47 C46 C45 119.6(4) . .
C47 C46 H033 120.2 . .
C45 C46 H033 120.2 . .
C46 C47 C42 120.7(4) . .
C46 C47 H038 119.7 . .
C42 C47 H038 119.7 . .
C01 N1 C35 116.3(3) . .
C01 N1 K1 107.83(18) . .
C35 N1 K1 129.8(2) . .
C05 N2 C02 105.9(2) . .
C05 N2 K1 136.00(18) . .
C02 N2 K1 110.54(17) . .
C11 N3 C14 105.8(2) . .
C11 N3 K2 131.10(17) . .
C14 N3 K2 109.40(16) . .
C15 N4 C16 119.0(2) . .
C15 N4 K2 107.48(17) . .
C16 N4 K2 128.20(18) . .
C21 O1 C22 116.9(2) . .
C21 O1 K2 124.98(16) . .
C22 O1 K2 117.78(17) . .
C24 O2 C23 114.6(2) . .
C24 O2 K2 122.77(19) . .
C23 O2 K2 111.05(18) . .
C25 O3 C26 112.3(3) . .
C25 O3 K2 104.45(19) . .
C26 O3 K2 118.4(2) . .
C28 O4 C27 118.3(3) . .
C28 O4 K1 122.5(2) . .
C27 O4 K1 116.2(2) . .
C30 O5 C29 117.5(3) . .
C30 O5 K1 121.8(2) . .
C29 O5 K1 114.6(2) . .
O4 K1 N2 134.09(8) . .
O4 K1 N1 100.53(8) . .
N2 K1 N1 63.48(7) . .
O4 K1 O5 55.60(7) . .
N2 K1 O5 114.70(7) . .
N1 K1 O5 52.82(7) . .
O4 K1 C19 78.33(8) . 4_566
N2 K1 C19 147.43(8) . 4_566
N1 K1 C19 121.72(9) . 4_566
O5 K1 C19 84.43(9) . 4_566
O4 K1 C18 93.93(8) . 4_566
N2 K1 C18 128.15(8) . 4_566
N1 K1 C18 136.37(8) . 4_566
O5 K1 C18 108.16(9) . 4_566
C19 K1 C18 23.86(9) 4_566 4_566
O4 K1 C02 118.88(7) . .
N2 K1 C02 22.17(7) . .
N1 K1 C02 44.00(7) . .
O5 K1 C02 92.94(7) . .
C19 K1 C02 156.82(8) 4_566 .
C18 K1 C02 147.16(8) 4_566 .
O4 K1 C01 106.64(7) . .
N2 K1 C01 45.10(7) . .
N1 K1 C01 20.84(7) . .
O5 K1 C01 69.61(7) . .
C19 K1 C01 141.94(8) 4_566 .
C18 K1 C01 150.90(7) 4_566 .
C02 K1 C01 23.89(7) . .
O4 K1 C12 112.67(8) . .
N2 K1 C12 74.03(7) . .
N1 K1 C12 137.25(7) . .
O5 K1 C12 168.17(7) . .
C19 K1 C12 91.74(8) 4_566 .
C18 K1 C12 68.97(8) 4_566 .
C02 K1 C12 94.92(7) . .
C01 K1 C12 118.76(7) . .
O4 K1 C27 21.61(8) . .
N2 K1 C27 115.52(9) . .
N1 K1 C27 102.85(9) . .
O5 K1 C27 70.14(8) . .
C19 K1 C27 95.33(9) 4_566 .
C18 K1 C27 105.30(9) 4_566 .
C02 K1 C27 105.45(8) . .
C01 K1 C27 101.06(8) . .
C12 K1 C27 99.17(8) . .
N3 K2 O2 163.14(7) . .
N3 K2 N4 62.20(7) . .
O2 K2 N4 107.33(7) . .
N3 K2 O3 105.39(7) . .
O2 K2 O3 59.76(7) . .
N4 K2 O3 89.73(7) . .
N3 K2 O1 115.49(6) . .
O2 K2 O1 56.86(6) . .
N4 K2 O1 53.45(6) . .
O3 K2 O1 79.67(6) . .
N3 K2 C20 82.21(8) . 3_756
O2 K2 C20 110.64(8) . 3_756
N4 K2 C20 83.09(8) . 3_756
O3 K2 C20 165.69(7) . 3_756
O1 K2 C20 86.11(7) . 3_756
N3 K2 C04 75.43(7) . .
O2 K2 C04 115.68(7) . .
N4 K2 C04 136.94(7) . .
O3 K2 C04 109.47(7) . .
O1 K2 C04 164.11(7) . .
C20 K2 C04 84.01(7) 3_756 .
N3 K2 C05 55.13(6) . .
O2 K2 C05 131.57(7) . .
N4 K2 C05 117.07(7) . .
O3 K2 C05 100.78(7) . .
O1 K2 C05 170.50(6) . .
C20 K2 C05 93.52(7) 3_756 .
C04 K2 C05 23.91(7) . .
N3 K2 C14 22.24(6) . .
O2 K2 C14 141.86(7) . .
N4 K2 C14 43.66(6) . .
O3 K2 C14 91.18(7) . .
O1 K2 C14 96.56(6) . .
C20 K2 C14 92.12(8) 3_756 .
C04 K2 C14 96.21(7) . .
C05 K2 C14 73.96(6) . .
N3 K2 C03 92.87(7) . .
O2 K2 C03 95.03(7) . .
N4 K2 C03 154.08(7) . .
O3 K2 C03 90.40(7) . .
O1 K2 C03 151.48(7) . .
C20 K2 C03 101.47(8) 3_756 .
C04 K2 C03 23.17(7) . .
C05 K2 C03 37.76(7) . .
C14 K2 C03 110.42(7) . .
N3 K2 C19 94.97(8) . 3_756
O2 K2 C19 100.92(8) . 3_756
N4 K2 C19 106.35(8) . 3_756
O3 K2 C19 158.42(8) . 3_756
O1 K2 C19 98.18(7) . 3_756
C20 K2 C19 23.36(8) 3_756 3_756
C04 K2 C19 68.43(7) . 3_756
C05 K2 C19 84.87(7) . 3_756
C14 K2 C19 110.37(8) . 3_756
C03 K2 C19 81.36(7) . 3_756
N3 K2 C15 44.62(6) . .
O2 K2 C15 121.80(7) . .
N4 K2 C15 20.75(7) . .
O3 K2 C15 85.94(7) . .
O1 K2 C15 72.80(6) . .
C20 K2 C15 91.50(8) 3_756 .
C04 K2 C15 119.80(7) . .
C05 K2 C15 97.74(7) . .
C14 K2 C15 23.79(6) . .
C03 K2 C15 133.55(7) . .
C19 K2 C15 114.15(8) 3_756 .

loop_
_geom_bond_atom_site_label_1
_geom_bond_atom_site_label_2
_geom_bond_distance
_geom_bond_site_symmetry_2
C01 N1 1.290(4) .
C01 C02 1.422(4) .
C01 K1 3.451(3) .
C01 H023 0.9500 .
C02 N2 1.378(4) .
C02 C03 1.403(4) .
C02 K1 3.419(3) .
C03 C04 1.381(4) .
C03 K2 3.475(3) .
C03 H032 0.9500 .
C04 C05 1.411(4) .
C04 K2 3.388(3) .
C04 H026 0.9500 .
C05 N2 1.333(3) .
C05 C06 1.520(4) .
C05 K2 3.420(3) .
C06 C11 1.522(4) .
C06 C07 1.546(4) .
C06 C09 1.551(4) .
C07 C08 1.528(4) .
C07 H02C 0.9900 .
C07 H02D 0.9900 .
C08 H03E 0.9800 .
C08 H03F 0.9800 .
C08 H03G 0.9800 .
C09 C10 1.512(4) .
C09 H02A 0.9900 .
C09 H02B 0.9900 .
C10 H04A 0.9800 .
C10 H04B 0.9800 .
C10 H04C 0.9800 .
C11 N3 1.338(3) .
C11 C12 1.418(4) .
C12 C13 1.381(4) .
C12 K1 3.468(3) .
C12 H018 0.9500 .
C13 C14 1.407(4) .
C13 H016 0.9500 .
C14 N3 1.375(3) .
C14 C15 1.426(4) .
C14 K2 3.427(3) .
C15 N4 1.296(4) .
C15 K2 3.487(3) .
C15 H013 0.9500 .
C16 C17 1.398(4) .
C16 N4 1.405(3) .
C16 C21 1.407(4) .
C17 C18 1.401(4) .
C17 H22 0.9500 .
C18 C19 1.375(5) .
C18 K1 3.348(3) 4_565
C18 H23 0.9500 .
C19 C20 1.389(5) .
C19 K1 3.298(3) 4_565
C19 K2 3.476(3) 3_756
C19 H24 0.9500 .
C20 C21 1.393(4) .
C20 K2 3.362(3) 3_756
C20 H25 0.9500 .
C21 O1 1.369(4) .
C22 O1 1.431(4) .
C22 C23 1.508(5) .
C22 H03C 0.9900 .
C22 H03D 0.9900 .
C23 O2 1.425(4) .
C23 K2 3.523(3) .
C23 H03H 0.9900 .
C23 H03I 0.9900 .
C24 O2 1.414(4) .
C24 C25 1.502(5) .
C24 H04D 0.9900 .
C24 H04E 0.9900 .
C25 O3 1.419(4) .
C25 K2 3.539(4) .
C25 H02E 0.9900 .
C25 H02F 0.9900 .
C26 O3 1.427(4) .
C26 C27 1.463(6) .
C26 H04J 0.9900 .
C26 H04K 0.9900 .
C27 O4 1.441(5) .
C27 K1 3.509(4) .
C27 H03A 1.04(4) .
C27 H03B 0.95(4) .
C28 O4 1.403(4) .
C28 C29 1.476(6) .
C28 H04F 0.9900 .
C28 H04G 0.9900 .
C29 O5 1.429(4) .
C29 H04H 0.9900 .
C29 H04I 0.9900 .
C30 O5 1.371(5) .
C30 C31 1.380(5) .
C30 C35 1.400(5) .
C31 C32 1.383(7) .
C31 H052 0.9500 .
C32 C33 1.357(7) .
C32 H049 0.9500 .
C33 C34 1.392(6) .
C33 H054 0.9500 .
C34 C35 1.387(5) .
C34 H040 0.9500 .
C35 N1 1.407(4) .
C36 C37 1.3900 .
C36 C41 1.3900 .
C36 H201 0.9500 .
C37 C38 1.3900 .
C37 H206 0.9500 .
C38 C39 1.3900 .
C38 H205 0.9500 .
C39 C40 1.3900 .
C39 H204 0.9500 .
C40 C41 1.3900 .
C40 H203 0.9500 .
C41 H202 0.9500 .
C42 C43 1.375(6) .
C42 C47 1.382(6) .
C42 H050 0.9500 .
C43 C44 1.370(6) .
C43 H048 0.9500 .
C44 C45 1.372(5) .
C44 H051 0.9500 .
C45 C46 1.381(6) .
C45 H039 0.9500 .
C46 C47 1.361(6) .
C46 H033 0.9500 .
C47 H038 0.9500 .
N1 K1 2.830(3) .
N2 K1 2.683(2) .
N3 K2 2.715(2) .
N4 K2 2.871(2) .
O1 K2 3.017(2) .
O2 K2 2.750(2) .
O3 K2 2.908(2) .
O4 K1 2.625(2) .
O5 K1 3.134(3) .
K1 C19 3.298(3) 4_566
K1 C18 3.348(3) 4_566
K2 C20 3.362(3) 3_756
K2 C19 3.476(3) 3_756

loop_
_geom_torsion_atom_site_label_1
_geom_torsion_atom_site_label_2
_geom_torsion_atom_site_label_3
_geom_torsion_atom_site_label_4
_geom_torsion
_geom_torsion_site_symmetry_1
_geom_torsion_site_symmetry_4
N1 C01 C02 N2 0.5(4) . .
K1 C01 C02 N2 19.8(2) . .
N1 C01 C02 C03 179.0(3) . .
K1 C01 C02 C03 -161.7(3) . .
N1 C01 C02 K1 -19.3(3) . .
N2 C02 C03 C04 0.7(3) . .
C01 C02 C03 C04 -178.0(3) . .
K1 C02 C03 C04 38.9(5) . .
N2 C02 C03 K2 -70.97(19) . .
C01 C02 C03 K2 110.3(3) . .
K1 C02 C03 K2 -32.8(4) . .
C02 C03 C04 C05 -0.6(3) . .
K2 C03 C04 C05 76.37(19) . .
C02 C03 C04 K2 -77.0(2) . .
C03 C04 C05 N2 0.3(3) . .
K2 C04 C05 N2 78.57(19) . .
C03 C04 C05 C06 -178.3(3) . .
K2 C04 C05 C06 -100.0(3) . .
C03 C04 C05 K2 -78.3(2) . .
N2 C05 C06 C11 -54.6(3) . .
C04 C05 C06 C11 123.8(3) . .
K2 C05 C06 C11 38.2(2) . .
N2 C05 C06 C07 64.0(3) . .
C04 C05 C06 C07 -117.5(3) . .
K2 C05 C06 C07 156.79(16) . .
N2 C05 C06 C09 -173.8(2) . .
C04 C05 C06 C09 4.6(4) . .
K2 C05 C06 C09 -81.1(2) . .
C05 C06 C07 C08 64.3(3) . .
C11 C06 C07 C08 -178.1(2) . .
C09 C06 C07 C08 -56.5(3) . .
C05 C06 C09 C10 -177.0(2) . .
C11 C06 C09 C10 65.3(3) . .
C07 C06 C09 C10 -56.0(3) . .
C05 C06 C11 N3 -54.2(3) . .
C07 C06 C11 N3 -173.1(2) . .
C09 C06 C11 N3 64.5(3) . .
C05 C06 C11 C12 121.7(3) . .
C07 C06 C11 C12 2.9(4) . .
C09 C06 C11 C12 -119.6(3) . .
N3 C11 C12 C13 0.5(3) . .
C06 C11 C12 C13 -175.7(3) . .
N3 C11 C12 K1 83.4(2) . .
C06 C11 C12 K1 -92.8(3) . .
C11 C12 C13 C14 -0.2(3) . .
K1 C12 C13 C14 -80.7(2) . .
C12 C13 C14 N3 -0.1(3) . .
C12 C13 C14 C15 178.9(3) . .
C12 C13 C14 K2 46.1(4) . .
N3 C14 C15 N4 3.5(4) . .
C13 C14 C15 N4 -175.4(3) . .
K2 C14 C15 N4 -20.9(3) . .
N3 C14 C15 K2 24.5(2) . .
C13 C14 C15 K2 -154.4(3) . .
N4 C16 C17 C18 175.5(3) . .
C21 C16 C17 C18 -0.1(4) . .
C16 C17 C18 C19 0.6(5) . .
C16 C17 C18 K1 76.2(3) . 4_565
C17 C18 C19 C20 -0.1(5) . .
K1 C18 C19 C20 -85.6(3) 4_565 .
C17 C18 C19 K1 85.5(3) . 4_565
C17 C18 C19 K2 -76.8(3) . 3_756
K1 C18 C19 K2 -162.39(11) 4_565 3_756
C18 C19 C20 C21 -0.9(5) . .
K1 C19 C20 C21 -80.2(3) 4_565 .
K2 C19 C20 C21 90.9(3) 3_756 .
C18 C19 C20 K2 -91.8(3) . 3_756
K1 C19 C20 K2 -171.11(9) 4_565 3_756
C19 C20 C21 O1 -178.8(3) . .
K2 C20 C21 O1 -94.5(3) 3_756 .
C19 C20 C21 C16 1.4(5) . .
K2 C20 C21 C16 85.7(3) 3_756 .
C17 C16 C21 O1 179.3(3) . .
N4 C16 C21 O1 3.4(4) . .
C17 C16 C21 C20 -0.9(4) . .
N4 C16 C21 C20 -176.8(3) . .
O1 C22 C23 O2 49.9(4) . .
O1 C22 C23 K2 6.8(2) . .
O2 C24 C25 O3 60.8(4) . .
O2 C24 C25 K2 15.6(2) . .
O3 C26 C27 O4 -58.4(4) . .
O3 C26 C27 K1 -14.7(3) . .
O4 C28 C29 O5 50.8(4) . .
O5 C30 C31 C32 -177.4(4) . .
C35 C30 C31 C32 3.9(7) . .
C30 C31 C32 C33 1.3(8) . .
C31 C32 C33 C34 -3.2(8) . .
C32 C33 C34 C35 -0.1(7) . .
C33 C34 C35 C30 5.0(6) . .
C33 C34 C35 N1 -172.9(4) . .
O5 C30 C35 C34 174.3(3) . .
C31 C30 C35 C34 -6.9(6) . .
O5 C30 C35 N1 -7.6(5) . .
C31 C30 C35 N1 171.1(4) . .
C41 C36 C37 C38 0.0 . .
C36 C37 C38 C39 0.0 . .
C37 C38 C39 C40 0.0 . .
C38 C39 C40 C41 0.0 . .
C39 C40 C41 C36 0.0 . .
C37 C36 C41 C40 0.0 . .
C47 C42 C43 C44 -2.4(7) . .
C42 C43 C44 C45 1.9(6) . .
C43 C44 C45 C46 0.0(6) . .
C44 C45 C46 C47 -1.3(6) . .
C45 C46 C47 C42 0.7(6) . .
C43 C42 C47 C46 1.1(6) . .
C02 C01 N1 C35 179.7(3) . .
K1 C01 N1 C35 155.4(3) . .
C02 C01 N1 K1 24.3(3) . .
C34 C35 N1 C01 44.9(4) . .
C30 C35 N1 C01 -132.9(3) . .
C34 C35 N1 K1 -166.1(3) . .
C30 C35 N1 K1 16.0(4) . .
C04 C05 N2 C02 0.2(3) . .
C06 C05 N2 C02 178.9(2) . .
K2 C05 N2 C02 73.60(17) . .
C04 C05 N2 K1 -145.0(2) . .
C06 C05 N2 K1 33.7(4) . .
K2 C05 N2 K1 -71.5(2) . .
C03 C02 N2 C05 -0.6(3) . .
C01 C02 N2 C05 178.2(2) . .
K1 C02 N2 C05 -154.9(2) . .
C03 C02 N2 K1 154.34(19) . .
C01 C02 N2 K1 -26.9(3) . .
C12 C11 N3 C14 -0.5(3) . .
C06 C11 N3 C14 176.1(2) . .
C12 C11 N3 K2 -135.4(2) . .
C06 C11 N3 K2 41.2(3) . .
C13 C14 N3 C11 0.4(3) . .
C15 C14 N3 C11 -178.6(2) . .
K2 C14 N3 C11 -145.5(2) . .
C13 C14 N3 K2 145.93(19) . .
C15 C14 N3 K2 -33.1(3) . .
C14 C15 N4 C16 -177.5(3) . .
K2 C15 N4 C16 156.4(3) . .
C14 C15 N4 K2 26.2(3) . .
C17 C16 N4 C15 28.6(4) . .
C21 C16 N4 C15 -155.8(3) . .
C17 C16 N4 K2 179.5(2) . .
C21 C16 N4 K2 -4.9(4) . .
C20 C21 O1 C22 -7.7(4) . .
C16 C21 O1 C22 172.2(3) . .
C20 C21 O1 K2 179.3(2) . .
C16 C21 O1 K2 -0.9(3) . .
C23 C22 O1 C21 177.5(3) . .
C23 C22 O1 K2 -8.9(3) . .
C25 C24 O2 C23 -164.1(3) . .
C25 C24 O2 K2 -24.2(4) . .
C22 C23 O2 C24 75.0(4) . .
K2 C23 O2 C24 144.5(3) . .
C22 C23 O2 K2 -69.5(3) . .
C24 C25 O3 C26 66.9(4) . .
K2 C25 O3 C26 129.5(3) . .
C24 C25 O3 K2 -62.6(3) . .
C27 C26 O3 C25 159.1(3) . .
C27 C26 O3 K2 -79.1(3) . .
C29 C28 O4 C27 96.8(4) . .
C29 C28 O4 K1 -63.1(4) . .
C26 C27 O4 C28 -76.0(4) . .
K1 C27 O4 C28 -161.1(4) . .
C26 C27 O4 K1 85.1(3) . .
C31 C30 O5 C29 -29.5(6) . .
C35 C30 O5 C29 149.3(3) . .
C31 C30 O5 K1 179.4(3) . .
C35 C30 O5 K1 -1.9(4) . .
C28 C29 O5 C30 -175.1(3) . .
C28 C29 O5 K1 -21.9(4) . .
C28 O4 K1 N2 125.0(2) . .
C27 O4 K1 N2 -35.2(3) . .
C28 O4 K1 N1 61.9(3) . .
C27 O4 K1 N1 -98.3(2) . .
C28 O4 K1 O5 32.6(2) . .
C27 O4 K1 O5 -127.6(3) . .
C28 O4 K1 C19 -58.6(3) . 4_566
C27 O4 K1 C19 141.2(2) . 4_566
C28 O4 K1 C18 -76.8(3) . 4_566
C27 O4 K1 C18 123.0(2) . 4_566
C28 O4 K1 C02 104.7(2) . .
C27 O4 K1 C02 -55.5(2) . .
C28 O4 K1 C01 82.4(3) . .
C27 O4 K1 C01 -77.8(2) . .
C28 O4 K1 C12 -145.6(2) . .
C27 O4 K1 C12 54.2(2) . .
C28 O4 K1 C27 160.2(4) . .
C05 N2 K1 O4 90.6(3) . .
C02 N2 K1 O4 -53.5(2) . .
C05 N2 K1 N1 169.1(3) . .
C02 N2 K1 N1 25.06(17) . .
C05 N2 K1 O5 155.7(2) . .
C02 N2 K1 O5 11.7(2) . .
C05 N2 K1 C19 -82.8(3) . 4_566
C02 N2 K1 C19 133.12(19) . 4_566
C05 N2 K1 C18 -61.4(3) . 4_566
C02 N2 K1 C18 154.59(16) . 4_566
C05 N2 K1 C02 144.0(3) . .
C05 N2 K1 C01 156.8(3) . .
C02 N2 K1 C01 12.80(16) . .
C05 N2 K1 C12 -15.7(2) . .
C02 N2 K1 C12 -159.78(18) . .
C05 N2 K1 C27 77.0(3) . .
C02 N2 K1 C27 -67.07(19) . .
C01 N1 K1 O4 109.29(19) . .
C35 N1 K1 O4 -41.7(3) . .
C01 N1 K1 N2 -24.99(17) . .
C35 N1 K1 N2 -175.9(3) . .
C01 N1 K1 O5 139.7(2) . .
C35 N1 K1 O5 -11.2(2) . .
C01 N1 K1 C19 -168.01(17) . 4_566
C35 N1 K1 C19 41.0(3) . 4_566
C01 N1 K1 C18 -143.49(18) . 4_566
C35 N1 K1 C18 65.6(3) . 4_566
C01 N1 K1 C02 -11.69(16) . .
C35 N1 K1 C02 -162.6(3) . .
C35 N1 K1 C01 -150.9(4) . .
C01 N1 K1 C12 -31.9(2) . .
C35 N1 K1 C12 177.2(2) . .
C01 N1 K1 C27 87.34(19) . .
C35 N1 K1 C27 -63.6(3) . .
C30 O5 K1 O4 149.0(3) . .
C29 O5 K1 O4 -2.9(2) . .
C30 O5 K1 N2 21.2(3) . .
C29 O5 K1 N2 -130.7(2) . .
C30 O5 K1 N1 6.2(2) . .
C29 O5 K1 N1 -145.8(3) . .
C30 O5 K1 C19 -131.3(3) . 4_566
C29 O5 K1 C19 76.7(2) . 4_566
C30 O5 K1 C18 -128.9(3) . 4_566
C29 O5 K1 C18 79.2(3) . 4_566
C30 O5 K1 C02 25.6(3) . .
C29 O5 K1 C02 -126.3(2) . .
C30 O5 K1 C01 20.4(3) . .
C29 O5 K1 C01 -131.6(3) . .
C30 O5 K1 C12 157.2(3) . .
C29 O5 K1 C12 5.2(5) . .
C30 O5 K1 C27 131.0(3) . .
C29 O5 K1 C27 -21.0(2) . .
N2 C02 K1 O4 138.78(17) . .
C03 C02 K1 O4 86.8(4) . .
C01 C02 K1 O4 -64.03(17) . .
C03 C02 K1 N2 -52.0(4) . .
C01 C02 K1 N2 157.2(3) . .
N2 C02 K1 N1 -146.9(2) . .
C03 C02 K1 N1 161.1(4) . .
C01 C02 K1 N1 10.26(14) . .
N2 C02 K1 O5 -169.37(18) . .
C03 C02 K1 O5 138.7(4) . .
C01 C02 K1 O5 -12.18(16) . .
N2 C02 K1 C19 -86.7(3) . 4_566
C03 C02 K1 C19 -138.7(4) . 4_566
C01 C02 K1 C19 70.5(3) . 4_566
N2 C02 K1 C18 -38.5(2) . 4_566
C03 C02 K1 C18 -90.4(4) . 4_566
C01 C02 K1 C18 118.73(19) . 4_566
N2 C02 K1 C01 -157.2(3) . .
C03 C02 K1 C01 150.8(5) . .
N2 C02 K1 C12 19.48(18) . .
C03 C02 K1 C12 -32.5(4) . .
C01 C02 K1 C12 176.68(16) . .
N2 C02 K1 C27 120.42(18) . .
C03 C02 K1 C27 68.5(4) . .
C01 C02 K1 C27 -82.38(17) . .
N1 C01 K1 O4 -75.59(19) . .
C02 C01 K1 O4 124.76(16) . .
N1 C01 K1 N2 147.7(2) . .
C02 C01 K1 N2 -11.92(14) . .
C02 C01 K1 N1 -159.7(3) . .
N1 C01 K1 O5 -33.33(18) . .
C02 C01 K1 O5 167.01(17) . .
N1 C01 K1 C19 16.7(2) . 4_566
C02 C01 K1 C19 -143.00(17) . 4_566
N1 C01 K1 C18 57.6(3) . 4_566
C02 C01 K1 C18 -102.1(2) . 4_566
N1 C01 K1 C02 159.7(3) . .
N1 C01 K1 C12 155.88(18) . .
C02 C01 K1 C12 -3.78(18) . .
N1 C01 K1 C27 -97.11(19) . .
C02 C01 K1 C27 103.23(16) . .
C13 C12 K1 O4 -0.10(19) . .
C11 C12 K1 O4 -107.34(16) . .
C13 C12 K1 N2 131.57(18) . .
C11 C12 K1 N2 24.33(15) . .
C13 C12 K1 N1 137.95(17) . .
C11 C12 K1 N1 30.7(2) . .
C13 C12 K1 O5 -7.4(5) . .
C11 C12 K1 O5 -114.6(4) . .
C13 C12 K1 C19 -78.17(17) . 4_566
C11 C12 K1 C19 174.59(16) . 4_566
C13 C12 K1 C18 -85.45(17) . 4_566
C11 C12 K1 C18 167.31(17) . 4_566
C13 C12 K1 C02 124.05(17) . .
C11 C12 K1 C02 16.81(16) . .
C13 C12 K1 C01 125.58(17) . .
C11 C12 K1 C01 18.34(18) . .
C13 C12 K1 C27 17.51(18) . .
C11 C12 K1 C27 -89.73(17) . .
C26 C27 K1 O4 -110.4(3) . .
O4 C27 K1 N2 152.7(2) . .
C26 C27 K1 N2 42.2(3) . .
O4 C27 K1 N1 86.2(2) . .
C26 C27 K1 N1 -24.3(2) . .
O4 C27 K1 O5 44.0(2) . .
C26 C27 K1 O5 -66.4(2) . .
O4 C27 K1 C19 -38.1(2) . 4_566
C26 C27 K1 C19 -148.5(2) . 4_566
O4 C27 K1 C18 -60.1(2) . 4_566
C26 C27 K1 C18 -170.6(2) . 4_566
O4 C27 K1 C02 131.5(2) . .
C26 C27 K1 C02 21.1(2) . .
O4 C27 K1 C01 107.4(2) . .
C26 C27 K1 C01 -3.0(2) . .
O4 C27 K1 C12 -130.7(2) . .
C26 C27 K1 C12 118.8(2) . .
C11 N3 K2 O2 108.5(3) . .
C14 N3 K2 O2 -25.2(3) . .
C11 N3 K2 N4 163.1(3) . .
C14 N3 K2 N4 29.39(16) . .
C11 N3 K2 O3 81.8(2) . .
C14 N3 K2 O3 -51.95(18) . .
C11 N3 K2 O1 167.5(2) . .
C14 N3 K2 O1 33.76(19) . .
C11 N3 K2 C20 -110.6(2) . 3_756
C14 N3 K2 C20 115.65(18) . 3_756
C11 N3 K2 C04 -24.8(2) . .
C14 N3 K2 C04 -158.55(19) . .
C11 N3 K2 C05 -10.8(2) . .
C14 N3 K2 C05 -144.5(2) . .
C11 N3 K2 C14 133.7(3) . .
C11 N3 K2 C03 -9.4(2) . .
C14 N3 K2 C03 -143.16(18) . .
C11 N3 K2 C19 -91.0(2) . 3_756
C14 N3 K2 C19 135.27(17) . 3_756
C11 N3 K2 C15 149.2(3) . .
C14 N3 K2 C15 15.50(16) . .
C24 O2 K2 N3 -33.5(4) . .
C23 O2 K2 N3 107.6(3) . .
C24 O2 K2 N4 -82.6(2) . .
C23 O2 K2 N4 58.50(19) . .
C24 O2 K2 O3 -3.4(2) . .
C23 O2 K2 O3 137.7(2) . .
C24 O2 K2 O1 -101.0(2) . .
C23 O2 K2 O1 40.06(18) . .
C24 O2 K2 C20 -171.6(2) . 3_756
C23 O2 K2 C20 -30.5(2) . 3_756
C24 O2 K2 C04 95.1(2) . .
C23 O2 K2 C04 -123.80(18) . .
C24 O2 K2 C05 73.4(2) . .
C23 O2 K2 C05 -145.46(18) . .
C24 O2 K2 C14 -48.7(3) . .
C23 O2 K2 C14 92.4(2) . .
C24 O2 K2 C03 84.1(2) . .
C23 O2 K2 C03 -134.78(19) . .
C24 O2 K2 C19 166.3(2) . 3_756
C23 O2 K2 C19 -52.64(19) . 3_756
C24 O2 K2 C15 -66.2(2) . .
C23 O2 K2 C15 74.9(2) . .
C15 N4 K2 N3 -28.41(17) . .
C16 N4 K2 N3 178.1(2) . .
C15 N4 K2 O2 137.26(17) . .
C16 N4 K2 O2 -16.2(2) . .
C15 N4 K2 O3 79.19(18) . .
C16 N4 K2 O3 -74.3(2) . .
C15 N4 K2 O1 156.5(2) . .
C16 N4 K2 O1 3.0(2) . .
C15 N4 K2 C20 -113.22(18) . 3_756
C16 N4 K2 C20 93.3(2) . 3_756
C15 N4 K2 C04 -39.7(2) . .
C16 N4 K2 C04 166.8(2) . .
C15 N4 K2 C05 -22.8(2) . .
C16 N4 K2 C05 -176.3(2) . .
C15 N4 K2 C14 -12.80(16) . .
C16 N4 K2 C14 -166.3(3) . .
C15 N4 K2 C03 -11.2(3) . .
C16 N4 K2 C03 -164.7(2) . .
C15 N4 K2 C19 -115.39(18) . 3_756
C16 N4 K2 C19 91.1(2) . 3_756
C16 N4 K2 C15 -153.5(3) . .
C25 O3 K2 N3 -156.95(18) . .
C26 O3 K2 N3 77.3(2) . .
C25 O3 K2 O2 31.73(18) . .
C26 O3 K2 O2 -94.0(2) . .
C25 O3 K2 N4 142.06(19) . .
C26 O3 K2 N4 16.3(2) . .
C25 O3 K2 O1 89.25(19) . .
C26 O3 K2 O1 -36.5(2) . .
C25 O3 K2 C20 82.4(4) . 3_756
C26 O3 K2 C20 -43.3(4) . 3_756
C25 O3 K2 C04 -77.29(19) . .
C26 O3 K2 C04 157.0(2) . .
C25 O3 K2 C05 -100.40(19) . .
C26 O3 K2 C05 133.9(2) . .
C25 O3 K2 C14 -174.30(19) . .
C26 O3 K2 C14 60.0(2) . .
C25 O3 K2 C03 -63.86(19) . .
C26 O3 K2 C03 170.4(2) . .
C25 O3 K2 C19 3.1(3) . 3_756
C26 O3 K2 C19 -122.6(3) . 3_756
C25 O3 K2 C15 162.49(19) . .
C26 O3 K2 C15 36.8(2) . .
C21 O1 K2 N3 -5.8(2) . .
C22 O1 K2 N3 -178.73(19) . .
C21 O1 K2 O2 157.0(2) . .
C22 O1 K2 O2 -15.99(19) . .
C21 O1 K2 N4 -0.94(19) . .
C22 O1 K2 N4 -173.9(2) . .
C21 O1 K2 O3 96.5(2) . .
C22 O1 K2 O3 -76.5(2) . .
C21 O1 K2 C20 -85.2(2) . 3_756
C22 O1 K2 C20 101.8(2) . 3_756
C21 O1 K2 C04 -136.8(3) . .
C22 O1 K2 C04 50.2(4) . .
C21 O1 K2 C05 2.9(5) . .
C22 O1 K2 C05 -170.1(4) . .
C21 O1 K2 C14 6.5(2) . .
C22 O1 K2 C14 -166.5(2) . .
C21 O1 K2 C03 167.8(2) . .
C22 O1 K2 C03 -5.2(3) . .
C21 O1 K2 C19 -105.3(2) . 3_756
C22 O1 K2 C19 81.8(2) . 3_756
C21 O1 K2 C15 7.6(2) . .
C22 O1 K2 C15 -165.4(2) . .
C03 C04 K2 N3 137.64(18) . .
C05 C04 K2 N3 29.41(16) . .
C03 C04 K2 O2 -28.83(19) . .
C05 C04 K2 O2 -137.05(16) . .
C03 C04 K2 N4 147.95(17) . .
C05 C04 K2 N4 39.7(2) . .
C03 C04 K2 O3 36.16(19) . .
C05 C04 K2 O3 -72.06(18) . .
C03 C04 K2 O1 -87.0(3) . .
C05 C04 K2 O1 164.7(2) . .
C03 C04 K2 C20 -138.88(18) . 3_756
C05 C04 K2 C20 112.90(18) . 3_756
C03 C04 K2 C05 108.2(3) . .
C03 C04 K2 C14 129.63(17) . .
C05 C04 K2 C14 21.41(17) . .
C05 C04 K2 C03 -108.2(3) . .
C03 C04 K2 C19 -120.89(19) . 3_756
C05 C04 K2 C19 130.89(19) . 3_756
C03 C04 K2 C15 132.82(17) . .
C05 C04 K2 C15 24.60(19) . .
N2 C05 K2 N3 101.85(17) . .
C04 C05 K2 N3 -144.60(19) . .
C06 C05 K2 N3 -17.51(15) . .
N2 C05 K2 O2 -58.40(18) . .
C04 C05 K2 O2 55.16(19) . .
C06 C05 K2 O2 -177.75(14) . .
N2 C05 K2 N4 95.79(16) . .
C04 C05 K2 N4 -150.66(16) . .
C06 C05 K2 N4 -23.57(18) . .
N2 C05 K2 O3 0.51(16) . .
C04 C05 K2 O3 114.07(17) . .
C06 C05 K2 O3 -118.84(16) . .
N2 C05 K2 O1 92.3(4) . .
C04 C05 K2 O1 -154.1(4) . .
C06 C05 K2 O1 -27.0(5) . .
N2 C05 K2 C20 179.82(16) . 3_756
C04 C05 K2 C20 -66.62(18) . 3_756
C06 C05 K2 C20 60.47(17) . 3_756
N2 C05 K2 C04 -113.6(2) . .
C06 C05 K2 C04 127.1(3) . .
N2 C05 K2 C14 88.63(15) . .
C04 C05 K2 C14 -157.81(18) . .
C06 C05 K2 C14 -30.72(15) . .
N2 C05 K2 C03 -75.94(17) . .
C04 C05 K2 C03 37.61(17) . .
C06 C05 K2 C03 164.7(2) . .
N2 C05 K2 C19 -158.45(16) . 3_756
C04 C05 K2 C19 -44.90(17) . 3_756
C06 C05 K2 C19 82.19(17) . 3_756
N2 C05 K2 C15 87.82(15) . .
C04 C05 K2 C15 -158.62(17) . .
C06 C05 K2 C15 -31.53(17) . .
C13 C14 K2 N3 -64.6(3) . .
C15 C14 K2 N3 152.3(3) . .
N3 C14 K2 O2 168.46(16) . .
C13 C14 K2 O2 103.9(3) . .
C15 C14 K2 O2 -39.3(2) . .
N3 C14 K2 N4 -141.0(2) . .
C13 C14 K2 N4 154.4(4) . .
C15 C14 K2 N4 11.22(14) . .
N3 C14 K2 O3 130.59(18) . .
C13 C14 K2 O3 66.0(3) . .
C15 C14 K2 O3 -77.15(16) . .
N3 C14 K2 O1 -149.67(17) . .
C13 C14 K2 O1 145.7(3) . .
C15 C14 K2 O1 2.59(16) . .
N3 C14 K2 C20 -63.34(18) . 3_756
C13 C14 K2 C20 -127.9(3) . 3_756
C15 C14 K2 C20 88.92(16) . 3_756
N3 C14 K2 C04 20.86(18) . .
C13 C14 K2 C04 -43.7(3) . .
C15 C14 K2 C04 173.12(16) . .
N3 C14 K2 C05 29.71(17) . .
C13 C14 K2 C05 -34.9(3) . .
C15 C14 K2 C05 -178.02(17) . .
N3 C14 K2 C03 39.72(19) . .
C13 C14 K2 C03 -24.9(3) . .
C15 C14 K2 C03 -168.01(15) . .
N3 C14 K2 C19 -48.40(19) . 3_756
C13 C14 K2 C19 -113.0(3) . 3_756
C15 C14 K2 C19 103.86(16) . 3_756
N3 C14 K2 C15 -152.3(3) . .
C13 C14 K2 C15 143.1(4) . .
C04 C03 K2 N3 -40.77(18) . .
C02 C03 K2 N3 68.37(18) . .
C04 C03 K2 O2 154.13(17) . .
C02 C03 K2 O2 -96.73(17) . .
C04 C03 K2 N4 -56.0(3) . .
C02 C03 K2 N4 53.2(3) . .
C04 C03 K2 O3 -146.20(18) . .
C02 C03 K2 O3 -37.06(18) . .
C04 C03 K2 O1 145.07(17) . .
C02 C03 K2 O1 -105.8(2) . .
C04 C03 K2 C20 41.86(19) . 3_756
C02 C03 K2 C20 151.00(17) . 3_756
C02 C03 K2 C04 109.1(3) . .
C04 C03 K2 C05 -38.95(16) . .
C02 C03 K2 C05 70.18(18) . .
C04 C03 K2 C14 -54.78(18) . .
C02 C03 K2 C14 54.35(18) . .
C04 C03 K2 C19 53.83(18) . 3_756
C02 C03 K2 C19 162.96(18) . 3_756
C04 C03 K2 C15 -61.4(2) . .
C02 C03 K2 C15 47.7(2) . .
N4 C15 K2 N3 143.2(2) . .
C14 C15 K2 N3 -14.53(14) . .
N4 C15 K2 O2 -49.7(2) . .
C14 C15 K2 O2 152.61(15) . .
C14 C15 K2 N4 -157.7(3) . .
N4 C15 K2 O3 -100.03(18) . .
C14 C15 K2 O3 102.26(16) . .
N4 C15 K2 O1 -19.59(17) . .
C14 C15 K2 O1 -177.31(17) . .
N4 C15 K2 C20 65.87(18) . 3_756
C14 C15 K2 C20 -91.84(16) . 3_756
N4 C15 K2 C04 149.82(18) . .
C14 C15 K2 C04 -7.89(18) . .
N4 C15 K2 C05 159.63(18) . .
C14 C15 K2 C05 1.92(16) . .
N4 C15 K2 C14 157.7(3) . .
N4 C15 K2 C03 173.29(17) . .
C14 C15 K2 C03 15.6(2) . .
N4 C15 K2 C19 71.80(19) . 3_756
C14 C15 K2 C19 -85.91(17) . 3_756
